data_7002011
loop_
_publ_author_name
'Zamora, Matthew T.'
'Ferguson, Michael J.'
'McDonald, Robert'
'Cowie, Martin'

_publ_section_title
;
 Carbene-anchored/pendent-imidazolium species as precursors to
 di-N-heterocyclic carbene-bridged mixed-metal complexes
;
_journal_issue 35
_journal_name_full 'Dalton Transactions'
_journal_page_first 7269
_journal_paper_doi 10.1039/b906884h
_journal_year 2009
_chemical_formula_moiety 'C29 H51 I3 N4 P Pd Rh'
_chemical_formula_sum 'C29 H51 I3 N4 P Pd Rh'
_chemical_formula_weight 1076.72
_chemical_name_systematic
;
?
;
_space_group_IT_number 61
_symmetry_cell_setting orthorhombic
_symmetry_space_group_name_Hall '-P 2ac 2ab'
_symmetry_space_group_name_H-M 'P b c a'
_atom_sites_solution_hydrogens geom
_atom_sites_solution_primary direct
_atom_sites_solution_secondary difmap
_audit_creation_method SHELXL-97
_cell_angle_alpha 90.00
_cell_angle_beta 90.00
_cell_angle_gamma 90.00
_cell_formula_units_Z 8
_cell_length_a 15.4844(14)
_cell_length_b 11.9963(11)
_cell_length_c 40.421(4)
_cell_measurement_reflns_used 9802
_cell_measurement_temperature 173(2)
_cell_measurement_theta_max 27.51
_cell_measurement_theta_min 2.21
_cell_volume 7508.4(12)
_computing_cell_refinement 'Bruker SAINT'
_computing_data_collection 'Bruker APEX2'
_computing_data_reduction 'Bruker SAINT'
_computing_molecular_graphics 'Bruker SHELXTL'
_computing_publication_material 'Bruker SHELXTL'
_computing_structure_refinement 'SHELXL-97 (Sheldrick, 2008)'
_computing_structure_solution 'SIR-97 (Altomare et al, 1999)'
_diffrn_ambient_temperature 173(2)
_diffrn_measured_fraction_theta_full 0.999
_diffrn_measured_fraction_theta_max 0.999
_diffrn_measurement_device_type 'Bruker APEX-II CCD'
_diffrn_measurement_method '\w scans'
_diffrn_radiation_monochromator graphite
_diffrn_radiation_source 'fine-focus sealed tube'
_diffrn_radiation_type MoK\a
_diffrn_radiation_wavelength 0.71073
_diffrn_reflns_av_R_equivalents 0.0256
_diffrn_reflns_av_sigmaI/netI 0.0147
_diffrn_reflns_limit_h_max 20
_diffrn_reflns_limit_h_min -20
_diffrn_reflns_limit_k_max 15
_diffrn_reflns_limit_k_min -15
_diffrn_reflns_limit_l_max 52
_diffrn_reflns_limit_l_min -52
_diffrn_reflns_number 59218
_diffrn_reflns_theta_full 27.52
_diffrn_reflns_theta_max 27.52
_diffrn_reflns_theta_min 1.01
_exptl_absorpt_coefficient_mu 3.451
_exptl_absorpt_correction_T_max 0.5786
_exptl_absorpt_correction_T_min 0.2403
_exptl_absorpt_correction_type integration
_exptl_absorpt_process_details 'SADABS (Sheldrick, 2008)'
_exptl_crystal_colour yellow
_exptl_crystal_density_diffrn 1.905
_exptl_crystal_density_method 'not measured'
_exptl_crystal_description block
_exptl_crystal_F_000 4144
_exptl_crystal_size_max 0.58
_exptl_crystal_size_mid 0.41
_exptl_crystal_size_min 0.18
_refine_diff_density_max 0.924
_refine_diff_density_min -0.924
_refine_diff_density_rms 0.096
_refine_ls_extinction_method none
_refine_ls_goodness_of_fit_ref 1.208
_refine_ls_hydrogen_treatment constr
_refine_ls_matrix_type full
_refine_ls_number_parameters 352
_refine_ls_number_reflns 8629
_refine_ls_number_restraints 0
_refine_ls_restrained_S_all 1.208
_refine_ls_R_factor_all 0.0271
_refine_ls_R_factor_gt 0.0250
_refine_ls_shift/su_max 0.004
_refine_ls_shift/su_mean 0.000
_refine_ls_structure_factor_coef Fsqd
_refine_ls_weighting_details 'calc w=1/[\s^2^(Fo^2^)+(0.0143P)^2^+16.7787P] where P=(Fo^2^+2Fc^2^)/3'
_refine_ls_weighting_scheme calc
_refine_ls_wR_factor_gt 0.0550
_refine_ls_wR_factor_ref 0.0560
_reflns_number_gt 8116
_reflns_number_total 8629
_reflns_threshold_expression I>2\s(I)
_cod_data_source_file b906884h.txt
_cod_data_source_block 17b
_cod_depositor_comments
;
The following automatic conversions were performed:
'_symmetry_cell_setting' value 'Orthorhombic' changed to 'orthorhombic'
according to '/home/saulius/struct/CIF-dictionaries/cif_core.dic'
dictionary named 'cif_core.dic' version 2.4.1 from 2010-06-29.

Automatic conversion script
Id: cif_fix_enum 1527 2010-12-29 10:47:43Z saulius 
;
_cod_original_cell_volume 7508.3(12)
_cod_database_code 7002011

loop_
_symmetry_equiv_pos_as_xyz
'x, y, z'
'-x+1/2, -y, z+1/2'
'-x, y+1/2, -z+1/2'
'x+1/2, -y+1/2, -z'
'-x, -y, -z'
'x-1/2, y, -z-1/2'
'x, -y-1/2, z-1/2'
'-x-1/2, y-1/2, z'

loop_
_atom_site_label
_atom_site_type_symbol
_atom_site_fract_x
_atom_site_fract_y
_atom_site_fract_z
_atom_site_U_iso_or_equiv
_atom_site_adp_type
_atom_site_occupancy
_atom_site_symmetry_multiplicity
_atom_site_calc_flag
_atom_site_refinement_flags
_atom_site_disorder_assembly
_atom_site_disorder_group
I1 I 0.583431(14) 0.053041(18) 0.554088(5) 0.03044(5) Uani 1 1 d . . .
I2 I 0.434286(18) 0.39588(2) 0.607903(6) 0.04023(7) Uani 1 1 d . . .
I3 I 0.584461(13) -0.161590(19) 0.699935(5) 0.02997(5) Uani 1 1 d . . .
Pd Pd 0.511787(13) 0.235050(17) 0.576525(5) 0.01682(5) Uani 1 1 d . . .
Rh Rh 0.427332(14) -0.156408(18) 0.671519(6) 0.01922(5) Uani 1 1 d . . .
P P 0.42538(5) 0.24212(7) 0.529779(19) 0.02227(15) Uani 1 1 d . . .
N11 N 0.66646(16) 0.2627(2) 0.62580(6) 0.0227(5) Uani 1 1 d . . .
N12 N 0.56605(16) 0.1541(2) 0.64316(6) 0.0203(5) Uani 1 1 d . . .
N13 N 0.44689(16) 0.0908(2) 0.67551(6) 0.0202(5) Uani 1 1 d . . .
N14 N 0.38325(18) 0.0404(2) 0.72019(6) 0.0264(6) Uani 1 1 d . . .
C1A C 0.7325(3) 0.4472(3) 0.62721(10) 0.0440(9) Uani 1 1 d . . .
H1AA H 0.6762 0.4843 0.6290 0.053 Uiso 1 1 calc R . .
H1AB H 0.7737 0.4974 0.6164 0.053 Uiso 1 1 calc R . .
H1AC H 0.7535 0.4282 0.6494 0.053 Uiso 1 1 calc R . .
C1B C 0.6851(3) 0.3686(4) 0.57333(9) 0.0467(11) Uani 1 1 d . . .
H1BA H 0.6803 0.3002 0.5602 0.056 Uiso 1 1 calc R . .
H1BB H 0.7227 0.4217 0.5618 0.056 Uiso 1 1 calc R . .
H1BC H 0.6277 0.4015 0.5762 0.056 Uiso 1 1 calc R . .
C1C C 0.8099(2) 0.2839(4) 0.60200(11) 0.0466(10) Uani 1 1 d . . .
H1CA H 0.8022 0.2176 0.5881 0.056 Uiso 1 1 calc R . .
H1CB H 0.8331 0.2617 0.6236 0.056 Uiso 1 1 calc R . .
H1CC H 0.8502 0.3353 0.5912 0.056 Uiso 1 1 calc R . .
C1D C 0.2766(3) 0.0396(4) 0.76507(12) 0.0579(12) Uani 1 1 d . . .
H1DA H 0.2288 0.0429 0.7492 0.070 Uiso 1 1 calc R . .
H1DB H 0.2952 0.1155 0.7705 0.070 Uiso 1 1 calc R . .
H1DC H 0.2574 0.0016 0.7852 0.070 Uiso 1 1 calc R . .
C1E C 0.3225(4) -0.1396(4) 0.74049(11) 0.0643(15) Uani 1 1 d . . .
H1EA H 0.2749 -0.1346 0.7246 0.077 Uiso 1 1 calc R . .
H1EB H 0.3029 -0.1793 0.7603 0.077 Uiso 1 1 calc R . .
H1EC H 0.3708 -0.1802 0.7304 0.077 Uiso 1 1 calc R . .
C1F C 0.4259(3) -0.0296(5) 0.77460(11) 0.0634(13) Uani 1 1 d . . .
H1FA H 0.4740 -0.0714 0.7649 0.076 Uiso 1 1 calc R . .
H1FB H 0.4063 -0.0670 0.7948 0.076 Uiso 1 1 calc R . .
H1FC H 0.4450 0.0461 0.7800 0.076 Uiso 1 1 calc R . .
C10 C 0.7230(2) 0.3414(3) 0.60680(8) 0.0273(7) Uani 1 1 d . . .
C11 C 0.58849(18) 0.2208(2) 0.61748(7) 0.0196(5) Uani 1 1 d . . .
C12 C 0.6916(2) 0.2223(3) 0.65679(8) 0.0265(6) Uani 1 1 d . . .
H12 H 0.7435 0.2402 0.6682 0.032 Uiso 1 1 calc R . .
C13 C 0.6295(2) 0.1541(3) 0.66752(7) 0.0252(6) Uani 1 1 d . . .
H13 H 0.6288 0.1137 0.6877 0.030 Uiso 1 1 calc R . .
C14 C 0.4884(2) 0.0867(3) 0.64333(7) 0.0231(6) Uani 1 1 d . . .
H14A H 0.5032 0.0086 0.6379 0.028 Uiso 1 1 calc R . .
H14B H 0.4479 0.1145 0.6262 0.028 Uiso 1 1 calc R . .
C15 C 0.41569(18) -0.0011(3) 0.69134(7) 0.0220(6) Uani 1 1 d . . .
C16 C 0.4354(2) 0.1870(3) 0.69396(8) 0.0273(6) Uani 1 1 d . . .
H16 H 0.4518 0.2605 0.6880 0.033 Uiso 1 1 calc R . .
C17 C 0.3962(2) 0.1550(3) 0.72199(9) 0.0320(7) Uani 1 1 d . . .
H17 H 0.3803 0.2021 0.7399 0.038 Uiso 1 1 calc R . .
C18 C 0.3516(3) -0.0240(3) 0.74989(8) 0.0357(8) Uani 1 1 d . . .
C21 C 0.2969(2) -0.1685(3) 0.65460(9) 0.0304(7) Uani 1 1 d . . .
H21 H 0.2554 -0.1211 0.6673 0.036 Uiso 1 1 calc R . .
C22 C 0.3449(2) -0.1104(3) 0.63136(8) 0.0292(7) Uani 1 1 d . . .
H22 H 0.3315 -0.0290 0.6301 0.035 Uiso 1 1 calc R . .
C23 C 0.3808(3) -0.1597(3) 0.59957(9) 0.0397(9) Uani 1 1 d . . .
H23A H 0.4248 -0.1080 0.5906 0.048 Uiso 1 1 calc R . .
H23B H 0.3335 -0.1646 0.5832 0.048 Uiso 1 1 calc R . .
C24 C 0.4216(3) -0.2746(3) 0.60316(9) 0.0419(9) Uani 1 1 d . . .
H24A H 0.3769 -0.3322 0.5995 0.050 Uiso 1 1 calc R . .
H24B H 0.4665 -0.2840 0.5859 0.050 Uiso 1 1 calc R . .
C25 C 0.4622(2) -0.2922(3) 0.63703(9) 0.0320(7) Uani 1 1 d . . .
H25 H 0.5256 -0.3082 0.6362 0.038 Uiso 1 1 calc R . .
C26 C 0.4215(2) -0.3373(3) 0.66387(9) 0.0306(7) Uani 1 1 d . . .
H26 H 0.4606 -0.3807 0.6788 0.037 Uiso 1 1 calc R . .
C27 C 0.3276(3) -0.3726(3) 0.66564(10) 0.0402(9) Uani 1 1 d . . .
H27A H 0.3209 -0.4454 0.6544 0.048 Uiso 1 1 calc R . .
H27B H 0.3112 -0.3828 0.6891 0.048 Uiso 1 1 calc R . .
C28 C 0.2670(2) -0.2891(3) 0.64991(11) 0.0403(9) Uani 1 1 d . . .
H28A H 0.2088 -0.2978 0.6597 0.048 Uiso 1 1 calc R . .
H28B H 0.2625 -0.3051 0.6259 0.048 Uiso 1 1 calc R . .
C31 C 0.3529(2) 0.1230(3) 0.52634(8) 0.0304(7) Uani 1 1 d . . .
H31A H 0.3172 0.1314 0.5062 0.037 Uiso 1 1 calc R . .
H31B H 0.3876 0.0542 0.5239 0.037 Uiso 1 1 calc R . .
C32 C 0.2940(3) 0.1114(3) 0.55610(10) 0.0432(9) Uani 1 1 d . . .
H32A H 0.2552 0.0478 0.5528 0.052 Uiso 1 1 calc R . .
H32B H 0.2598 0.1796 0.5587 0.052 Uiso 1 1 calc R . .
H32C H 0.3289 0.0993 0.5760 0.052 Uiso 1 1 calc R . .
C33 C 0.4868(2) 0.2398(3) 0.49107(8) 0.0330(7) Uani 1 1 d . . .
H33A H 0.5176 0.1678 0.4893 0.040 Uiso 1 1 calc R . .
H33B H 0.4462 0.2452 0.4722 0.040 Uiso 1 1 calc R . .
C34 C 0.5521(3) 0.3348(4) 0.48886(10) 0.0570(12) Uani 1 1 d . . .
H34A H 0.5825 0.3307 0.4676 0.068 Uiso 1 1 calc R . .
H34B H 0.5938 0.3282 0.5070 0.068 Uiso 1 1 calc R . .
H34C H 0.5218 0.4063 0.4905 0.068 Uiso 1 1 calc R . .
C35 C 0.3544(2) 0.3634(3) 0.52591(9) 0.0364(8) Uani 1 1 d . . .
H35A H 0.3138 0.3631 0.5448 0.044 Uiso 1 1 calc R . .
H35B H 0.3902 0.4314 0.5278 0.044 Uiso 1 1 calc R . .
C36 C 0.3017(4) 0.3714(5) 0.49411(13) 0.0792(19) Uani 1 1 d . . .
H36A H 0.2647 0.4376 0.4950 0.095 Uiso 1 1 calc R . .
H36B H 0.2657 0.3047 0.4918 0.095 Uiso 1 1 calc R . .
H36C H 0.3408 0.3770 0.4751 0.095 Uiso 1 1 calc R . .

loop_
_atom_site_aniso_label
_atom_site_aniso_U_11
_atom_site_aniso_U_22
_atom_site_aniso_U_33
_atom_site_aniso_U_23
_atom_site_aniso_U_13
_atom_site_aniso_U_12
I1 0.03508(11) 0.02701(10) 0.02922(11) -0.00420(8) 0.00090(9) 0.01247(8)
I2 0.05486(15) 0.03249(12) 0.03333(12) -0.01135(9) -0.00228(10) 0.01882(11)
I3 0.02452(10) 0.03465(11) 0.03075(11) 0.00719(9) -0.00514(8) -0.00039(8)
Pd 0.01810(10) 0.01657(10) 0.01580(10) -0.00032(8) -0.00077(8) 0.00044(8)
Rh 0.01971(11) 0.01859(10) 0.01937(11) -0.00051(8) 0.00116(8) -0.00181(8)
P 0.0245(4) 0.0224(4) 0.0199(4) -0.0002(3) -0.0045(3) 0.0015(3)
N11 0.0217(12) 0.0263(12) 0.0201(12) 0.0036(10) -0.0026(10) -0.0054(10)
N12 0.0214(12) 0.0225(12) 0.0172(11) 0.0008(9) -0.0015(9) -0.0034(10)
N13 0.0214(12) 0.0191(11) 0.0201(12) -0.0023(9) -0.0003(10) -0.0031(9)
N14 0.0310(14) 0.0267(13) 0.0216(13) -0.0045(10) 0.0065(11) -0.0078(11)
C1A 0.058(3) 0.0313(18) 0.043(2) 0.0004(16) 0.0023(19) -0.0155(18)
C1B 0.044(2) 0.063(3) 0.0326(19) 0.0218(18) -0.0101(16) -0.030(2)
C1C 0.034(2) 0.050(2) 0.055(2) 0.016(2) 0.0137(18) -0.0028(17)
C1D 0.058(3) 0.065(3) 0.052(3) 0.000(2) 0.033(2) -0.005(2)
C1E 0.108(4) 0.045(2) 0.040(2) -0.0083(19) 0.035(3) -0.036(3)
C1F 0.071(3) 0.079(4) 0.040(2) 0.018(2) 0.003(2) -0.010(3)
C10 0.0255(15) 0.0311(16) 0.0251(15) 0.0064(13) -0.0010(12) -0.0109(13)
C11 0.0201(13) 0.0190(13) 0.0197(13) -0.0006(11) -0.0002(11) -0.0018(11)
C12 0.0251(15) 0.0319(16) 0.0227(15) 0.0045(13) -0.0074(12) -0.0038(13)
C13 0.0262(15) 0.0304(16) 0.0190(14) 0.0042(12) -0.0053(12) -0.0019(13)
C14 0.0257(15) 0.0255(14) 0.0182(13) 0.0004(11) 0.0012(11) -0.0081(12)
C15 0.0186(13) 0.0242(14) 0.0232(14) -0.0018(12) -0.0011(11) -0.0034(11)
C16 0.0322(16) 0.0200(14) 0.0297(16) -0.0033(12) 0.0015(13) -0.0036(12)
C17 0.0379(18) 0.0266(16) 0.0316(17) -0.0110(13) 0.0053(14) -0.0054(14)
C18 0.049(2) 0.0356(18) 0.0223(15) -0.0012(14) 0.0138(15) -0.0127(16)
C21 0.0193(14) 0.0303(16) 0.0415(19) -0.0075(14) -0.0029(13) -0.0012(12)
C22 0.0389(18) 0.0248(15) 0.0238(15) -0.0015(12) -0.0112(13) -0.0103(13)
C23 0.053(2) 0.041(2) 0.0253(17) 0.0000(15) -0.0050(16) -0.0152(18)
C24 0.048(2) 0.047(2) 0.0309(18) -0.0123(16) 0.0067(16) -0.0075(18)
C25 0.0309(17) 0.0302(17) 0.0349(18) -0.0136(14) 0.0035(14) 0.0011(14)
C26 0.0404(19) 0.0188(14) 0.0324(17) -0.0065(13) -0.0021(14) 0.0028(13)
C27 0.046(2) 0.0253(16) 0.049(2) -0.0043(15) 0.0105(18) -0.0115(15)
C28 0.0288(18) 0.0376(19) 0.054(2) -0.0070(17) 0.0051(16) -0.0123(15)
C31 0.0303(16) 0.0294(16) 0.0316(17) -0.0089(13) -0.0047(14) -0.0039(13)
C32 0.039(2) 0.043(2) 0.048(2) -0.0051(18) 0.0051(17) -0.0139(17)
C33 0.0395(19) 0.0413(19) 0.0181(14) 0.0003(13) -0.0019(13) -0.0037(15)
C34 0.067(3) 0.072(3) 0.031(2) 0.004(2) 0.009(2) -0.031(3)
C35 0.0395(19) 0.0323(18) 0.0374(19) 0.0005(15) -0.0143(16) 0.0132(15)
C36 0.099(4) 0.076(3) 0.063(3) -0.011(3) -0.049(3) 0.044(3)

loop_
_atom_type_symbol
_atom_type_description
_atom_type_scat_dispersion_real
_atom_type_scat_dispersion_imag
_atom_type_scat_source
C C 0.0033 0.0016 'International Tables Vol C Tables 4.2.6.8 and 6.1.1.4'
H H 0.0000 0.0000 'International Tables Vol C Tables 4.2.6.8 and 6.1.1.4'
N N 0.0061 0.0033 'International Tables Vol C Tables 4.2.6.8 and 6.1.1.4'
P P 0.1023 0.0942 'International Tables Vol C Tables 4.2.6.8 and 6.1.1.4'
Rh Rh -1.1178 0.9187 'International Tables Vol C Tables 4.2.6.8 and 6.1.1.4'
Pd Pd -0.9988 1.0072 'International Tables Vol C Tables 4.2.6.8 and 6.1.1.4'
I I -0.4742 1.8119 'International Tables Vol C Tables 4.2.6.8 and 6.1.1.4'

loop_
_geom_angle_atom_site_label_1
_geom_angle_atom_site_label_2
_geom_angle_atom_site_label_3
_geom_angle
_geom_angle_site_symmetry_1
_geom_angle_site_symmetry_3
_geom_angle_publ_flag
C11 Pd P 177.28(8) . . ?
C11 Pd I2 86.29(8) . . ?
P Pd I2 95.97(2) . . ?
C11 Pd I1 87.97(8) . . ?
P Pd I1 89.58(2) . . ?
I2 Pd I1 170.078(12) . . ?
C15 Rh C21 96.00(12) . . ?
C15 Rh C22 90.55(12) . . ?
C21 Rh C22 37.85(13) . . ?
C15 Rh C26 163.14(13) . . ?
C21 Rh C26 81.30(13) . . ?
C22 Rh C26 97.12(13) . . ?
C15 Rh C25 160.70(13) . . ?
C21 Rh C25 88.80(13) . . ?
C22 Rh C25 81.80(13) . . ?
C26 Rh C25 36.15(13) . . ?
C15 Rh I3 86.17(8) . . ?
C21 Rh I3 171.62(10) . . ?
C22 Rh I3 150.44(9) . . ?
C26 Rh I3 94.27(9) . . ?
C25 Rh I3 91.78(9) . . ?
C31 P C35 104.27(17) . . ?
C31 P C33 104.05(16) . . ?
C35 P C33 104.53(18) . . ?
C31 P Pd 112.91(12) . . ?
C35 P Pd 116.48(12) . . ?
C33 P Pd 113.36(12) . . ?
C11 N11 C12 110.1(2) . . ?
C11 N11 C10 129.0(2) . . ?
C12 N11 C10 120.9(2) . . ?
C11 N12 C13 111.2(2) . . ?
C11 N12 C14 123.0(2) . . ?
C13 N12 C14 125.6(2) . . ?
C15 N13 C16 112.0(2) . . ?
C15 N13 C14 123.4(2) . . ?
C16 N13 C14 124.6(3) . . ?
C15 N14 C17 110.6(3) . . ?
C15 N14 C18 127.8(3) . . ?
C17 N14 C18 120.7(3) . . ?
N11 C10 C1B 111.6(3) . . ?
N11 C10 C1A 107.7(3) . . ?
C1B C10 C1A 110.1(3) . . ?
N11 C10 C1C 107.2(3) . . ?
C1B C10 C1C 109.1(3) . . ?
C1A C10 C1C 111.2(3) . . ?
N11 C11 N12 105.0(2) . . ?
N11 C11 Pd 133.6(2) . . ?
N12 C11 Pd 121.4(2) . . ?
C13 C12 N11 107.6(3) . . ?
C12 C13 N12 106.2(3) . . ?
N12 C14 N13 110.6(2) . . ?
N13 C15 N14 103.7(3) . . ?
N13 C15 Rh 121.6(2) . . ?
N14 C15 Rh 134.6(2) . . ?
C17 C16 N13 105.9(3) . . ?
C16 C17 N14 107.7(3) . . ?
C1E C18 N14 111.6(3) . . ?
C1E C18 C1D 109.6(4) . . ?
N14 C18 C1D 108.2(3) . . ?
C1E C18 C1F 110.5(4) . . ?
N14 C18 C1F 107.4(3) . . ?
C1D C18 C1F 109.5(4) . . ?
C22 C21 C28 123.6(3) . . ?
C22 C21 Rh 71.10(18) . . ?
C28 C21 Rh 113.0(2) . . ?
C21 C22 C23 125.0(3) . . ?
C21 C22 Rh 71.05(19) . . ?
C23 C22 Rh 108.9(2) . . ?
C22 C23 C24 115.0(3) . . ?
C25 C24 C23 112.5(3) . . ?
C26 C25 C24 125.4(3) . . ?
C26 C25 Rh 71.23(19) . . ?
C24 C25 Rh 111.4(2) . . ?
C25 C26 C27 126.2(3) . . ?
C25 C26 Rh 72.62(19) . . ?
C27 C26 Rh 108.0(2) . . ?
C28 C27 C26 112.9(3) . . ?
C27 C28 C21 112.7(3) . . ?
C32 C31 P 112.5(2) . . ?
C34 C33 P 112.5(3) . . ?
C36 C35 P 116.3(3) . . ?

loop_
_geom_bond_atom_site_label_1
_geom_bond_atom_site_label_2
_geom_bond_distance
_geom_bond_site_symmetry_2
_geom_bond_publ_flag
I1 Pd 2.6116(3) . ?
I2 Pd 2.6022(3) . ?
I3 Rh 2.6913(4) . ?
Pd C11 2.045(3) . ?
Pd P 2.3168(8) . ?
Rh C15 2.037(3) . ?
Rh C21 2.137(3) . ?
Rh C22 2.137(3) . ?
Rh C26 2.194(3) . ?
Rh C25 2.211(3) . ?
P C31 1.822(3) . ?
P C35 1.830(3) . ?
P C33 1.831(3) . ?
N11 C11 1.350(4) . ?
N11 C12 1.398(4) . ?
N11 C10 1.500(4) . ?
N12 C11 1.356(4) . ?
N12 C13 1.391(4) . ?
N12 C14 1.450(4) . ?
N13 C15 1.363(4) . ?
N13 C16 1.386(4) . ?
N13 C14 1.452(4) . ?
N14 C15 1.364(4) . ?
N14 C17 1.391(4) . ?
N14 C18 1.509(4) . ?
C1A C10 1.521(5) . ?
C1B C10 1.511(5) . ?
C1C C10 1.524(5) . ?
C1D C18 1.520(6) . ?
C1E C18 1.507(5) . ?
C1F C18 1.524(6) . ?
C12 C13 1.336(4) . ?
C16 C17 1.341(5) . ?
C21 C22 1.386(5) . ?
C21 C28 1.530(5) . ?
C22 C23 1.520(5) . ?
C23 C24 1.523(6) . ?
C24 C25 1.521(5) . ?
C25 C26 1.367(5) . ?
C26 C27 1.516(5) . ?
C27 C28 1.513(6) . ?
C31 C32 1.516(5) . ?
C33 C34 1.526(5) . ?
C35 C36 1.525(5) . ?

loop_
_geom_torsion_atom_site_label_1
_geom_torsion_atom_site_label_2
_geom_torsion_atom_site_label_3
_geom_torsion_atom_site_label_4
_geom_torsion
_geom_torsion_site_symmetry_1
_geom_torsion_site_symmetry_2
_geom_torsion_site_symmetry_3
_geom_torsion_site_symmetry_4
_geom_torsion_publ_flag
C11 Pd P C31 37.2(18) . . . . ?
I2 Pd P C31 -108.72(12) . . . . ?
I1 Pd P C31 63.05(12) . . . . ?
C11 Pd P C35 157.8(17) . . . . ?
I2 Pd P C35 11.91(15) . . . . ?
I1 Pd P C35 -176.33(15) . . . . ?
C11 Pd P C33 -80.8(17) . . . . ?
I2 Pd P C33 133.28(13) . . . . ?
I1 Pd P C33 -54.96(13) . . . . ?
C11 N11 C10 C1B -3.5(5) . . . . ?
C12 N11 C10 C1B 176.8(3) . . . . ?
C11 N11 C10 C1A 117.3(3) . . . . ?
C12 N11 C10 C1A -62.3(4) . . . . ?
C11 N11 C10 C1C -122.9(3) . . . . ?
C12 N11 C10 C1C 57.5(4) . . . . ?
C12 N11 C11 N12 -0.5(3) . . . . ?
C10 N11 C11 N12 179.8(3) . . . . ?
C12 N11 C11 Pd -177.5(2) . . . . ?
C10 N11 C11 Pd 2.8(5) . . . . ?
C13 N12 C11 N11 0.1(3) . . . . ?
C14 N12 C11 N11 -176.0(3) . . . . ?
C13 N12 C11 Pd 177.5(2) . . . . ?
C14 N12 C11 Pd 1.5(4) . . . . ?
P Pd C11 N11 119.2(16) . . . . ?
I2 Pd C11 N11 -94.8(3) . . . . ?
I1 Pd C11 N11 93.3(3) . . . . ?
P Pd C11 N12 -57.4(19) . . . . ?
I2 Pd C11 N12 88.7(2) . . . . ?
I1 Pd C11 N12 -83.3(2) . . . . ?
C11 N11 C12 C13 0.8(4) . . . . ?
C10 N11 C12 C13 -179.5(3) . . . . ?
N11 C12 C13 N12 -0.7(4) . . . . ?
C11 N12 C13 C12 0.4(4) . . . . ?
C14 N12 C13 C12 176.3(3) . . . . ?
C11 N12 C14 N13 -138.5(3) . . . . ?
C13 N12 C14 N13 46.1(4) . . . . ?
C15 N13 C14 N12 -135.1(3) . . . . ?
C16 N13 C14 N12 43.9(4) . . . . ?
C16 N13 C15 N14 0.7(3) . . . . ?
C14 N13 C15 N14 179.8(3) . . . . ?
C16 N13 C15 Rh -177.4(2) . . . . ?
C14 N13 C15 Rh 1.7(4) . . . . ?
C17 N14 C15 N13 -1.2(3) . . . . ?
C18 N14 C15 N13 -170.5(3) . . . . ?
C17 N14 C15 Rh 176.6(3) . . . . ?
C18 N14 C15 Rh 7.2(5) . . . . ?
C21 Rh C15 N13 -102.6(2) . . . . ?
C22 Rh C15 N13 -65.1(2) . . . . ?
C26 Rh C15 N13 177.6(4) . . . . ?
C25 Rh C15 N13 1.1(5) . . . . ?
I3 Rh C15 N13 85.5(2) . . . . ?
C21 Rh C15 N14 80.0(3) . . . . ?
C22 Rh C15 N14 117.5(3) . . . . ?
C26 Rh C15 N14 0.2(6) . . . . ?
C25 Rh C15 N14 -176.3(3) . . . . ?
I3 Rh C15 N14 -91.9(3) . . . . ?
C15 N13 C16 C17 0.1(4) . . . . ?
C14 N13 C16 C17 -179.0(3) . . . . ?
N13 C16 C17 N14 -0.8(4) . . . . ?
C15 N14 C17 C16 1.3(4) . . . . ?
C18 N14 C17 C16 171.5(3) . . . . ?
C15 N14 C18 C1E -24.9(5) . . . . ?
C17 N14 C18 C1E 166.7(4) . . . . ?
C15 N14 C18 C1D -145.5(4) . . . . ?
C17 N14 C18 C1D 46.1(4) . . . . ?
C15 N14 C18 C1F 96.4(4) . . . . ?
C17 N14 C18 C1F -72.0(4) . . . . ?
C15 Rh C21 C22 83.1(2) . . . . ?
C26 Rh C21 C22 -113.7(2) . . . . ?
C25 Rh C21 C22 -78.1(2) . . . . ?
I3 Rh C21 C22 -172.2(5) . . . . ?
C15 Rh C21 C28 -157.5(3) . . . . ?
C22 Rh C21 C28 119.4(3) . . . . ?
C26 Rh C21 C28 5.7(3) . . . . ?
C25 Rh C21 C28 41.3(3) . . . . ?
I3 Rh C21 C28 -52.8(8) . . . . ?
C28 C21 C22 C23 -5.3(5) . . . . ?
Rh C21 C22 C23 100.2(3) . . . . ?
C28 C21 C22 Rh -105.5(3) . . . . ?
C15 Rh C22 C21 -99.1(2) . . . . ?
C26 Rh C22 C21 65.8(2) . . . . ?
C25 Rh C22 C21 98.7(2) . . . . ?
I3 Rh C22 C21 177.70(15) . . . . ?
C15 Rh C22 C23 139.4(2) . . . . ?
C21 Rh C22 C23 -121.5(3) . . . . ?
C26 Rh C22 C23 -55.7(2) . . . . ?
C25 Rh C22 C23 -22.9(2) . . . . ?
I3 Rh C22 C23 56.2(3) . . . . ?
C21 C22 C23 C24 -43.3(5) . . . . ?
Rh C22 C23 C24 36.3(4) . . . . ?
C22 C23 C24 C25 -31.0(5) . . . . ?
C23 C24 C25 C26 91.6(4) . . . . ?
C23 C24 C25 Rh 10.0(4) . . . . ?
C15 Rh C25 C26 178.3(3) . . . . ?
C21 Rh C25 C26 -76.8(2) . . . . ?
C22 Rh C25 C26 -114.2(2) . . . . ?
I3 Rh C25 C26 94.8(2) . . . . ?
C15 Rh C25 C24 -60.1(5) . . . . ?
C21 Rh C25 C24 44.7(3) . . . . ?
C22 Rh C25 C24 7.4(2) . . . . ?
C26 Rh C25 C24 121.6(3) . . . . ?
I3 Rh C25 C24 -143.7(2) . . . . ?
C24 C25 C26 C27 -3.4(5) . . . . ?
Rh C25 C26 C27 99.9(3) . . . . ?
C24 C25 C26 Rh -103.3(3) . . . . ?
C15 Rh C26 C25 -178.1(4) . . . . ?
C21 Rh C26 C25 100.0(2) . . . . ?
C22 Rh C26 C25 65.5(2) . . . . ?
I3 Rh C26 C25 -87.2(2) . . . . ?
C15 Rh C26 C27 58.6(5) . . . . ?
C21 Rh C26 C27 -23.3(3) . . . . ?
C22 Rh C26 C27 -57.8(3) . . . . ?
C25 Rh C26 C27 -123.3(3) . . . . ?
I3 Rh C26 C27 149.5(2) . . . . ?
C25 C26 C27 C28 -43.4(5) . . . . ?
Rh C26 C27 C28 37.9(4) . . . . ?
C26 C27 C28 C21 -34.6(5) . . . . ?
C22 C21 C28 C27 95.4(4) . . . . ?
Rh C21 C28 C27 13.4(4) . . . . ?
C35 P C31 C32 -69.4(3) . . . . ?
C33 P C31 C32 -178.7(3) . . . . ?
Pd P C31 C32 57.9(3) . . . . ?
C31 P C33 C34 179.8(3) . . . . ?
C35 P C33 C34 70.7(3) . . . . ?
Pd P C33 C34 -57.2(3) . . . . ?
C31 P C35 C36 -58.5(4) . . . . ?
C33 P C35 C36 50.4(4) . . . . ?
Pd P C35 C36 176.3(4) . . . . ?
